data_4507426
loop_
_publ_author_name
'Nandurkar, Nitin S.'
'Kumar, N. N. Bhuvan'
'Mukhina, Olga A.'
'Kutateladze, Andrei G.'

_publ_section_title
;
 Photoassisted Access to Enantiopure Conformationally Locked
 Ribofuranosylamines Spiro-Linked to Oxazolidino-Diketopiperazines.
;
_journal_issue 1
_journal_name_full 'ACS Combinatorial Science'
_journal_page_first 73
_journal_paper_doi 10.1021/co3001296
_journal_volume 15
_journal_year 2013
_chemical_formula_moiety 'C14 H19 N O5'
_chemical_formula_sum 'C14 H19 N O5'
_chemical_formula_weight 281.30
_chemical_name_common 'Compound 1c'
_chemical_name_systematic
;
(2R,4S,5R)-2-tert-Butyl-3-(furan-2-carbonyl)-5-
methyloxazolidine-4-carboxylic acid
;
_space_group_IT_number 1
_symmetry_cell_setting triclinic
_symmetry_space_group_name_Hall 'P 1'
_symmetry_space_group_name_H-M 'P 1'
_atom_sites_solution_hydrogens geom
_atom_sites_solution_primary direct
_atom_sites_solution_secondary difmap
_audit_creation_method SHELXL-97
_cell_angle_alpha 104.8160(10)
_cell_angle_beta 115.5340(10)
_cell_angle_gamma 96.8320(10)
_cell_formula_units_Z 1
_cell_length_a 7.11890(10)
_cell_length_b 7.52520(10)
_cell_length_c 8.24200(10)
_cell_measurement_reflns_used 9904
_cell_measurement_temperature 296(2)
_cell_measurement_theta_max 26.59
_cell_measurement_theta_min 2.90
_cell_volume 371.632(10)
_computing_cell_refinement 'Bruker SAINT'
_computing_data_collection 'Bruker APEX2'
_computing_data_reduction 'Bruker SAINT'
_computing_molecular_graphics 'Bruker SHELXTL'
_computing_publication_material 'Bruker SHELXTL'
_computing_structure_refinement 'SHELXL-97 (Sheldrick, 2008)'
_computing_structure_solution 'SHELXS-97 (Sheldrick, 2008)'
_diffrn_ambient_temperature 296(2)
_diffrn_detector_area_resol_mean 8.33
_diffrn_measured_fraction_theta_full 0.999
_diffrn_measured_fraction_theta_max 0.999
_diffrn_measurement_device_type 'Bruker D8 APEX II Diffractometer'
_diffrn_measurement_method '\f and \w scans'
_diffrn_radiation_monochromator graphite
_diffrn_radiation_source 'fine-focus sealed tube'
_diffrn_radiation_type MoK\a
_diffrn_radiation_wavelength 0.71073
_diffrn_reflns_av_R_equivalents 0.0250
_diffrn_reflns_av_sigmaI/netI 0.0129
_diffrn_reflns_limit_h_max 8
_diffrn_reflns_limit_h_min -8
_diffrn_reflns_limit_k_max 8
_diffrn_reflns_limit_k_min -8
_diffrn_reflns_limit_l_max 9
_diffrn_reflns_limit_l_min -9
_diffrn_reflns_number 10361
_diffrn_reflns_theta_full 25.02
_diffrn_reflns_theta_max 25.02
_diffrn_reflns_theta_min 2.90
_exptl_absorpt_coefficient_mu 0.096
_exptl_absorpt_correction_T_max 0.9802
_exptl_absorpt_correction_T_min 0.9327
_exptl_absorpt_correction_type multi-scan
_exptl_crystal_colour colourless
_exptl_crystal_density_diffrn 1.257
_exptl_crystal_density_method 'not measured'
_exptl_crystal_description block
_exptl_crystal_F_000 150
_exptl_crystal_size_max 0.74
_exptl_crystal_size_mid 0.23
_exptl_crystal_size_min 0.21
_refine_diff_density_max 0.175
_refine_diff_density_min -0.280
_refine_diff_density_rms 0.066
_refine_ls_abs_structure_details 'Flack H D (1983), Acta Cryst. A39, 876-881'
_refine_ls_abs_structure_Flack 0.9(8)
_refine_ls_extinction_method none
_refine_ls_goodness_of_fit_ref 0.990
_refine_ls_hydrogen_treatment noref
_refine_ls_matrix_type full
_refine_ls_number_parameters 186
_refine_ls_number_reflns 2490
_refine_ls_number_restraints 3
_refine_ls_restrained_S_all 0.989
_refine_ls_R_factor_all 0.0348
_refine_ls_R_factor_gt 0.0347
_refine_ls_shift/su_max 0.000
_refine_ls_shift/su_mean 0.000
_refine_ls_structure_factor_coef Fsqd
_refine_ls_weighting_details 'calc w=1/[\s^2^(Fo^2^)+(0.0752P)^2^+0.0310P] where P=(Fo^2^+2Fc^2^)/3'
_refine_ls_weighting_scheme calc
_refine_ls_wR_factor_gt 0.0915
_refine_ls_wR_factor_ref 0.0920
_reflns_number_gt 2480
_reflns_number_total 2490
_reflns_threshold_expression >2sigma(I)
_cod_data_source_file co3001296_si_002.cif
_cod_data_source_block 1c
_cod_depositor_comments
;
The following automatic conversions were performed:

'_symmetry_cell_setting' value 'Triclinic' changed to 'triclinic'
according to /home/saulius/struct/CIF-dictionaries/cif_core.dic
dictionary named 'cif_core.dic' version 2.4.2 from 2011-04-26.

Automatic conversion script
Id: cif_fix_values 1891 2012-01-12 08:04:46Z andrius 
;
_cod_original_cell_volume 371.631(8)
_cod_original_sg_symbol_H-M 'P1   '
_cod_database_code 4507426

loop_
_symmetry_equiv_pos_as_xyz
'x, y, z'

loop_
_atom_site_label
_atom_site_type_symbol
_atom_site_fract_x
_atom_site_fract_y
_atom_site_fract_z
_atom_site_U_iso_or_equiv
_atom_site_adp_type
_atom_site_occupancy
_atom_site_symmetry_multiplicity
_atom_site_calc_flag
_atom_site_refinement_flags
O1 O 0.1385(3) 0.2940(2) -0.2627(2) 0.0620(4) Uani 1 1 d .
O2 O 0.35752(16) 0.46307(16) 0.11497(16) 0.0459(3) Uani 1 1 d .
O3 O -0.32891(19) 0.48876(18) 0.0247(2) 0.0547(3) Uani 1 1 d .
H3 H -0.4461 0.4709 0.0225 0.082 Uiso 1 1 calc R
O4 O -0.3273(2) 0.7950(2) 0.1154(2) 0.0629(4) Uani 1 1 d .
O5 O 0.20693(19) 0.92901(15) 0.31966(14) 0.0447(3) Uani 1 1 d .
N1 N 0.10941(17) 0.61784(16) 0.12681(16) 0.0328(3) Uani 1 1 d .
C1 C -0.2083(5) 0.1885(4) -0.4635(3) 0.0802(7) Uani 1 1 d .
H1 H -0.3387 0.1212 -0.5731 0.096 Uiso 1 1 calc R
C2 C -0.1812(3) 0.3158(3) -0.2855(3) 0.0599(5) Uani 1 1 d .
H2 H -0.2878 0.3501 -0.2573 0.072 Uiso 1 1 calc R
C3 C 0.0326(3) 0.3727(2) -0.1712(2) 0.0405(3) Uani 1 1 d .
C4 C 0.1763(2) 0.4875(2) 0.0304(2) 0.0345(3) Uani 1 1 d .
C5 C 0.2734(2) 0.7586(2) 0.3172(2) 0.0386(3) Uani 1 1 d .
H5 H 0.4148 0.7776 0.3224 0.046 Uiso 1 1 calc R
C6 C 0.2926(3) 0.7104(3) 0.4932(2) 0.0501(4) Uani 1 1 d .
C7 C 0.4541(4) 0.8827(4) 0.6700(3) 0.0760(7) Uani 1 1 d .
H7A H 0.4007 0.9936 0.6652 0.114 Uiso 1 1 calc R
H7B H 0.5907 0.9041 0.6716 0.114 Uiso 1 1 calc R
H7C H 0.4719 0.8581 0.7838 0.114 Uiso 1 1 calc R
C8 C -0.0165(5) 0.1856(3) -0.4416(3) 0.0747(7) Uani 1 1 d .
H8 H 0.0105 0.1175 -0.5370 0.090 Uiso 1 1 calc R
C9 C -0.0572(2) 0.7100(2) 0.0332(2) 0.0357(3) Uani 1 1 d .
H9 H -0.1046 0.6686 -0.1043 0.043 Uiso 1 1 calc R
C10 C -0.2521(2) 0.6714(2) 0.0655(2) 0.0407(3) Uani 1 1 d .
C11 C 0.0702(3) 0.9187(2) 0.1275(2) 0.0406(3) Uani 1 1 d .
H11 H -0.0275 1.0004 0.1265 0.049 Uiso 1 1 calc R
C12 C 0.0783(3) 0.6747(3) 0.4939(3) 0.0604(5) Uani 1 1 d .
H12A H -0.0216 0.5644 0.3861 0.091 Uiso 1 1 calc R
H12B H 0.0213 0.7834 0.4861 0.091 Uiso 1 1 calc R
H12C H 0.0998 0.6536 0.6100 0.091 Uiso 1 1 calc R
C13 C 0.3792(4) 0.5351(4) 0.5000(3) 0.0721(6) Uani 1 1 d .
H13A H 0.4091 0.5159 0.6186 0.108 Uiso 1 1 calc R
H13B H 0.5095 0.5537 0.4907 0.108 Uiso 1 1 calc R
H13C H 0.2736 0.4254 0.3951 0.108 Uiso 1 1 calc R
C14 C 0.1973(3) 0.9743(3) 0.0329(3) 0.0545(4) Uani 1 1 d .
H14A H 0.2863 1.1024 0.1054 0.082 Uiso 1 1 calc R
H14B H 0.0996 0.9665 -0.0947 0.082 Uiso 1 1 calc R
H14C H 0.2867 0.8893 0.0280 0.082 Uiso 1 1 calc R

loop_
_atom_site_aniso_label
_atom_site_aniso_U_11
_atom_site_aniso_U_22
_atom_site_aniso_U_33
_atom_site_aniso_U_23
_atom_site_aniso_U_13
_atom_site_aniso_U_12
O1 0.0782(9) 0.0638(8) 0.0649(8) 0.0184(7) 0.0510(7) 0.0309(7)
O2 0.0376(6) 0.0543(7) 0.0570(7) 0.0215(6) 0.0285(5) 0.0222(5)
O3 0.0444(6) 0.0506(7) 0.0755(8) 0.0112(6) 0.0403(6) 0.0119(5)
O4 0.0647(8) 0.0644(8) 0.0882(10) 0.0308(7) 0.0531(8) 0.0399(7)
O5 0.0581(7) 0.0379(6) 0.0343(5) 0.0078(4) 0.0215(5) 0.0126(5)
N1 0.0328(6) 0.0339(6) 0.0341(6) 0.0099(5) 0.0182(5) 0.0116(5)
C1 0.0847(16) 0.0652(14) 0.0506(12) -0.0022(10) 0.0181(11) -0.0118(12)
C2 0.0438(9) 0.0694(12) 0.0466(9) 0.0011(8) 0.0177(7) 0.0041(8)
C3 0.0465(8) 0.0345(7) 0.0495(8) 0.0117(6) 0.0313(7) 0.0145(6)
C4 0.0352(7) 0.0341(7) 0.0461(7) 0.0172(6) 0.0273(6) 0.0116(6)
C5 0.0383(8) 0.0397(8) 0.0364(7) 0.0115(6) 0.0175(6) 0.0106(6)
C6 0.0537(9) 0.0617(11) 0.0372(8) 0.0208(7) 0.0206(7) 0.0196(8)
C7 0.0753(14) 0.0952(18) 0.0357(9) 0.0179(10) 0.0133(9) 0.0113(13)
C8 0.114(2) 0.0545(12) 0.0636(13) 0.0055(9) 0.0582(14) 0.0174(12)
C9 0.0413(7) 0.0382(7) 0.0320(6) 0.0121(5) 0.0194(5) 0.0177(6)
C10 0.0371(7) 0.0497(9) 0.0402(7) 0.0152(6) 0.0204(6) 0.0208(7)
C11 0.0513(8) 0.0372(8) 0.0374(7) 0.0133(6) 0.0228(6) 0.0181(6)
C12 0.0719(12) 0.0770(13) 0.0529(10) 0.0333(9) 0.0399(10) 0.0260(10)
C13 0.0941(16) 0.0884(17) 0.0652(12) 0.0513(12) 0.0447(12) 0.0499(14)
C14 0.0721(12) 0.0458(9) 0.0552(10) 0.0222(8) 0.0363(9) 0.0142(8)

loop_
_atom_type_symbol
_atom_type_description
_atom_type_scat_dispersion_real
_atom_type_scat_dispersion_imag
_atom_type_scat_source
C C 0.0033 0.0016 'International Tables Vol C Tables 4.2.6.8 and 6.1.1.4'
H H 0.0000 0.0000 'International Tables Vol C Tables 4.2.6.8 and 6.1.1.4'
N N 0.0061 0.0033 'International Tables Vol C Tables 4.2.6.8 and 6.1.1.4'
O O 0.0106 0.0060 'International Tables Vol C Tables 4.2.6.8 and 6.1.1.4'

loop_
_geom_angle_atom_site_label_1
_geom_angle_atom_site_label_2
_geom_angle_atom_site_label_3
_geom_angle
C8 O1 C3 105.74(17)
C10 O3 H3 109.5
C5 O5 C11 109.52(11)
C4 N1 C9 123.62(12)
C4 N1 C5 118.40(11)
C9 N1 C5 108.22(11)
C8 C1 C2 107.3(2)
C8 C1 H1 126.3
C2 C1 H1 126.3
C3 C2 C1 104.06(19)
C3 C2 H2 128.0
C1 C2 H2 128.0
C2 C3 O1 111.43(15)
C2 C3 C4 135.14(15)
O1 C3 C4 113.25(13)
O2 C4 N1 119.78(13)
O2 C4 C3 119.86(13)
N1 C4 C3 120.33(12)
O5 C5 N1 103.96(11)
O5 C5 C6 109.30(12)
N1 C5 C6 116.25(13)
O5 C5 H5 109.0
N1 C5 H5 109.0
C6 C5 H5 109.0
C12 C6 C13 109.23(19)
C12 C6 C7 109.19(17)
C13 C6 C7 109.34(19)
C12 C6 C5 112.40(14)
C13 C6 C5 109.91(15)
C7 C6 C5 106.71(16)
C6 C7 H7A 109.5
C6 C7 H7B 109.5
H7A C7 H7B 109.5
C6 C7 H7C 109.5
H7A C7 H7C 109.5
H7B C7 H7C 109.5
C1 C8 O1 111.39(19)
C1 C8 H8 124.3
O1 C8 H8 124.3
N1 C9 C11 101.10(12)
N1 C9 C10 113.09(12)
C11 C9 C10 112.86(12)
N1 C9 H9 109.8
C11 C9 H9 109.8
C10 C9 H9 109.8
O4 C10 O3 125.16(15)
O4 C10 C9 122.78(15)
O3 C10 C9 112.01(12)
O5 C11 C14 112.32(14)
O5 C11 C9 101.85(12)
C14 C11 C9 112.70(13)
O5 C11 H11 109.9
C14 C11 H11 109.9
C9 C11 H11 109.9
C6 C12 H12A 109.5
C6 C12 H12B 109.5
H12A C12 H12B 109.5
C6 C12 H12C 109.5
H12A C12 H12C 109.5
H12B C12 H12C 109.5
C6 C13 H13A 109.5
C6 C13 H13B 109.5
H13A C13 H13B 109.5
C6 C13 H13C 109.5
H13A C13 H13C 109.5
H13B C13 H13C 109.5
C11 C14 H14A 109.5
C11 C14 H14B 109.5
H14A C14 H14B 109.5
C11 C14 H14C 109.5
H14A C14 H14C 109.5
H14B C14 H14C 109.5

loop_
_geom_bond_atom_site_label_1
_geom_bond_atom_site_label_2
_geom_bond_distance
O1 C8 1.351(3)
O1 C3 1.3620(19)
O2 C4 1.2371(18)
O3 C10 1.315(2)
O3 H3 0.8200
O4 C10 1.197(2)
O5 C5 1.4169(19)
O5 C11 1.4324(18)
N1 C4 1.3635(18)
N1 C9 1.4711(18)
N1 C5 1.4911(18)
C1 C8 1.302(4)
C1 C2 1.449(3)
C1 H1 0.9300
C2 C3 1.338(3)
C2 H2 0.9300
C3 C4 1.464(2)
C5 C6 1.538(2)
C5 H5 0.9800
C6 C12 1.520(3)
C6 C13 1.525(3)
C6 C7 1.537(3)
C7 H7A 0.9600
C7 H7B 0.9600
C7 H7C 0.9600
C8 H8 0.9300
C9 C11 1.524(2)
C9 C10 1.530(2)
C9 H9 0.9800
C11 C14 1.512(3)
C11 H11 0.9800
C12 H12A 0.9600
C12 H12B 0.9600
C12 H12C 0.9600
C13 H13A 0.9600
C13 H13B 0.9600
C13 H13C 0.9600
C14 H14A 0.9600
C14 H14B 0.9600
C14 H14C 0.9600
